data_1503602
loop_
_publ_author_name
'Hayashi, Yosuke'
'Obata, Naoki'
'Tamaru, Masatomo'
'Yamaguchi, Shigeru'
'Matsuo, Yutaka'
'Saeki, Akinori'
'Seki, Shu'
'Kureishi, Yuka'
'Saito, Shohei'
'Yamaguchi, Shigehiro'
'Shinokubo, Hiroshi'

_publ_section_title
;
 Facile Synthesis of Biphenyl-Fused BODIPY and Its Property.
;
_journal_issue 3
_journal_name_full 'Organic letters'
_journal_page_first 866
_journal_page_last 869
_journal_paper_doi 10.1021/ol2033916
_journal_volume 14
_journal_year 2012
_chemical_formula_sum 'C21.75 H15 B0.5 Cl2 F N'
_chemical_formula_weight 385.65
_chemical_name_systematic
; 
 ? 
;
_space_group_IT_number 2
_symmetry_cell_setting triclinic
_symmetry_space_group_name_Hall '-P 1'
_symmetry_space_group_name_H-M 'P -1'
_atom_sites_solution_hydrogens geom
_atom_sites_solution_primary direct
_atom_sites_solution_secondary difmap
_audit_creation_method SHELXL-97
_cell_angle_alpha 112.753(2)
_cell_angle_beta 97.302(2)
_cell_angle_gamma 92.737(2)
_cell_formula_units_Z 4
_cell_length_a 10.2548(11)
_cell_length_b 13.2868(15)
_cell_length_c 14.5076(16)
_cell_measurement_temperature 153(2)
_cell_volume 1797.9(3)
_computing_structure_refinement 'SHELXL-97 (Sheldrick, 1997)'
_computing_structure_solution 'SHELXS-97 (Sheldrick, 1990)'
_diffrn_ambient_temperature 153(2)
_diffrn_detector_area_resol_mean 8.366
_diffrn_measured_fraction_theta_full 1.000
_diffrn_measured_fraction_theta_max 1.000
_diffrn_measurement_device_type 'CCD area detector'
_diffrn_measurement_method 'phi and omega scans'
_diffrn_radiation_monochromator graphite
_diffrn_radiation_source 'fine-focus sealed tube'
_diffrn_radiation_type MoK\a
_diffrn_radiation_wavelength 0.71073
_diffrn_reflns_av_R_equivalents 0.0378
_diffrn_reflns_av_sigmaI/netI 0.0290
_diffrn_reflns_limit_h_max 12
_diffrn_reflns_limit_h_min -12
_diffrn_reflns_limit_k_max 15
_diffrn_reflns_limit_k_min -15
_diffrn_reflns_limit_l_max 17
_diffrn_reflns_limit_l_min -17
_diffrn_reflns_number 19430
_diffrn_reflns_theta_full 25.00
_diffrn_reflns_theta_max 25.00
_diffrn_reflns_theta_min 1.54
_exptl_absorpt_coefficient_mu 0.376
_exptl_absorpt_correction_type none
_exptl_crystal_colour orange
_exptl_crystal_density_diffrn 1.425
_exptl_crystal_density_method 'not measured'
_exptl_crystal_description prism
_exptl_crystal_F_000 792
_exptl_crystal_size_max 0.35
_exptl_crystal_size_mid 0.30
_exptl_crystal_size_min 0.2
_refine_diff_density_max 1.189
_refine_diff_density_min -0.859
_refine_diff_density_rms 0.078
_refine_ls_extinction_method none
_refine_ls_goodness_of_fit_ref 1.076
_refine_ls_hydrogen_treatment constr
_refine_ls_matrix_type full
_refine_ls_number_parameters 490
_refine_ls_number_reflns 6346
_refine_ls_number_restraints 42
_refine_ls_restrained_S_all 1.092
_refine_ls_R_factor_all 0.0974
_refine_ls_R_factor_gt 0.0895
_refine_ls_shift/su_max 0.005
_refine_ls_shift/su_mean 0.000
_refine_ls_structure_factor_coef Fsqd
_refine_ls_weighting_details 'calc w=1/[\s^2^(Fo^2^)+(0.0778P)^2^+5.5437P] where P=(Fo^2^+2Fc^2^)/3'
_refine_ls_weighting_scheme calc
_refine_ls_wR_factor_gt 0.2053
_refine_ls_wR_factor_ref 0.2109
_reflns_number_gt 5781
_reflns_number_total 6346
_reflns_threshold_expression >2sigma(I)
_cod_data_source_file ol2033916_si_001.cif
_cod_data_source_block 01113yh
_cod_original_formula_sum 'C21.75 H15 B0.50 Cl2 F N'
_cod_database_code 1503602

loop_
_symmetry_equiv_pos_as_xyz
'x, y, z'
'-x, -y, -z'

loop_
_atom_site_label
_atom_site_type_symbol
_atom_site_fract_x
_atom_site_fract_y
_atom_site_fract_z
_atom_site_U_iso_or_equiv
_atom_site_adp_type
_atom_site_occupancy
_atom_site_symmetry_multiplicity
_atom_site_calc_flag
_atom_site_refinement_flags
B1 B 0.3658(4) 0.7320(3) 0.3862(3) 0.0186(8) Uani 1 1 d .
C1 C 0.1320(3) 0.8129(3) 0.3975(3) 0.0192(7) Uani 1 1 d .
C2 C 0.0882(3) 0.7965(3) 0.4823(3) 0.0207(7) Uani 1 1 d .
C3 C 0.1641(4) 0.7547(3) 0.5444(3) 0.0250(8) Uani 1 1 d .
H3 H 0.2495 0.7348 0.5308 0.030 Uiso 1 1 calc R
C4 C 0.1173(4) 0.7419(3) 0.6247(3) 0.0300(9) Uani 1 1 d .
H4 H 0.1707 0.7142 0.6661 0.036 Uiso 1 1 calc R
C5 C -0.0082(4) 0.7696(4) 0.6450(3) 0.0347(9) Uani 1 1 d .
H5 H -0.0413 0.7597 0.6996 0.042 Uiso 1 1 calc R
C6 C -0.0838(4) 0.8112(3) 0.5859(3) 0.0302(9) Uani 1 1 d .
H6 H -0.1693 0.8297 0.6007 0.036 Uiso 1 1 calc R
C7 C -0.0398(4) 0.8275(3) 0.5046(3) 0.0231(8) Uani 1 1 d .
C8 C -0.1227(3) 0.8765(3) 0.4458(3) 0.0216(7) Uani 1 1 d .
C9 C -0.2487(4) 0.9086(3) 0.4676(3) 0.0249(8) Uani 1 1 d .
H9 H -0.2829 0.8961 0.5205 0.030 Uiso 1 1 calc R
C10 C -0.3224(3) 0.9573(3) 0.4139(3) 0.0266(8) Uani 1 1 d .
H10 H -0.4064 0.9786 0.4304 0.032 Uiso 1 1 calc R
C11 C -0.2748(3) 0.9757(3) 0.3353(3) 0.0262(8) Uani 1 1 d .
H11 H -0.3259 1.0099 0.2986 0.031 Uiso 1 1 calc R
C12 C -0.1535(4) 0.9442(3) 0.3113(3) 0.0244(8) Uani 1 1 d .
H12 H -0.1216 0.9560 0.2572 0.029 Uiso 1 1 calc R
C13 C -0.0763(3) 0.8949(3) 0.3656(3) 0.0203(7) Uani 1 1 d .
C14 C 0.0523(3) 0.8619(3) 0.3422(3) 0.0199(7) Uani 1 1 d .
C15 C 0.1198(3) 0.8673(3) 0.2675(3) 0.0213(7) Uani 1 1 d .
H15 H 0.0907 0.8964 0.2190 0.026 Uiso 1 1 calc R
C16 C 0.2391(3) 0.8219(3) 0.2759(3) 0.0205(7) Uani 1 1 d .
C17 C 0.3380(3) 0.8070(3) 0.2159(3) 0.0206(7) Uani 1 1 d .
C18 C 0.4495(3) 0.7565(3) 0.2336(3) 0.0205(7) Uani 1 1 d .
C19 C 0.5581(3) 0.7351(3) 0.1812(3) 0.0226(8) Uani 1 1 d .
H19 H 0.5707 0.7525 0.1251 0.027 Uiso 1 1 calc R
C20 C 0.6432(3) 0.6843(3) 0.2266(3) 0.0213(7) Uani 1 1 d .
C21 C 0.7698(3) 0.6450(3) 0.2039(3) 0.0242(8) Uani 1 1 d .
C22 C 0.8259(4) 0.6567(3) 0.1243(3) 0.0283(8) Uani 1 1 d .
H22 H 0.7799 0.6898 0.0842 0.034 Uiso 1 1 calc R
C23 C 0.9473(4) 0.6206(3) 0.1042(3) 0.0343(9) Uani 1 1 d .
H23 H 0.9842 0.6278 0.0499 0.041 Uiso 1 1 calc R
C24 C 1.0154(4) 0.5733(3) 0.1644(3) 0.0349(10) Uani 1 1 d .
H24 H 1.0992 0.5488 0.1512 0.042 Uiso 1 1 calc R
C25 C 0.9620(4) 0.5619(3) 0.2421(3) 0.0319(9) Uani 1 1 d .
H25 H 1.0103 0.5301 0.2823 0.038 Uiso 1 1 calc R
C26 C 0.8366(3) 0.5965(3) 0.2643(3) 0.0260(8) Uani 1 1 d .
C27 C 0.7772(3) 0.5846(3) 0.3470(3) 0.0246(8) Uani 1 1 d .
C28 C 0.8408(4) 0.5334(3) 0.4060(3) 0.0320(9) Uani 1 1 d .
H28 H 0.9228 0.5058 0.3910 0.038 Uiso 1 1 calc R
C29 C 0.7889(4) 0.5218(3) 0.4845(3) 0.0345(9) Uani 1 1 d .
H29 H 0.8343 0.4861 0.5224 0.041 Uiso 1 1 calc R
C30 C 0.6706(4) 0.5624(3) 0.5082(3) 0.0328(9) Uani 1 1 d .
H30 H 0.6351 0.5552 0.5630 0.039 Uiso 1 1 calc R
C31 C 0.6035(4) 0.6132(3) 0.4525(3) 0.0275(8) Uani 1 1 d .
H31 H 0.5223 0.6408 0.4697 0.033 Uiso 1 1 calc R
C32 C 0.6533(3) 0.6249(3) 0.3707(3) 0.0227(8) Uani 1 1 d .
C33 C 0.5865(3) 0.6752(3) 0.3079(3) 0.0215(7) Uani 1 1 d .
C34 C 0.3272(4) 0.8467(3) 0.1318(3) 0.0271(8) Uani 1 1 d .
C35 C 0.2960(4) 0.7691(4) 0.0305(3) 0.0349(9) Uani 1 1 d .
C36 C 0.2907(6) 0.8069(5) -0.0468(4) 0.0580(14) Uani 1 1 d U
H36 H 0.2691 0.7555 -0.1151 0.070 Uiso 1 1 calc R
C37 C 0.3156(8) 0.9157(6) -0.0276(5) 0.0780(19) Uani 1 1 d U
C38 C 0.3438(7) 0.9911(5) 0.0727(4) 0.0666(16) Uani 1 1 d U
H38 H 0.3601 1.0669 0.0863 0.080 Uiso 1 1 calc R
C39 C 0.3488(4) 0.9588(4) 0.1536(3) 0.0364(10) Uani 1 1 d .
C40 C 0.2707(4) 0.6482(4) 0.0039(3) 0.0383(10) Uani 1 1 d .
H40A H 0.2116 0.6137 -0.0611 0.057 Uiso 1 1 calc R
H40B H 0.2294 0.6363 0.0567 0.057 Uiso 1 1 calc R
H40C H 0.3547 0.6156 -0.0013 0.057 Uiso 1 1 calc R
C41 C 0.3145(10) 0.9531(8) -0.1153(6) 0.114(3) Uani 1 1 d U
H41A H 0.3418 0.8949 -0.1732 0.171 Uiso 1 1 calc R
H41B H 0.3759 1.0197 -0.0939 0.171 Uiso 1 1 calc R
H41C H 0.2251 0.9686 -0.1348 0.171 Uiso 1 1 calc R
C42 C 0.3796(4) 1.0446(3) 0.2607(3) 0.0364(10) Uani 1 1 d .
H42A H 0.2968 1.0671 0.2858 0.055 Uiso 1 1 calc R
H42B H 0.4326 1.1085 0.2617 0.055 Uiso 1 1 calc R
H42C H 0.4293 1.0138 0.3041 0.055 Uiso 1 1 calc R
C1S C 0.6164(6) 0.5953(4) 0.7856(4) 0.0552(14) Uani 1 1 d .
H1S H 0.6155 0.5252 0.7253 0.066 Uiso 1 1 d R
C2S C -0.0124(19) 0.0367(18) 0.9611(18) 0.126(6) Uani 0.50 1 d PU
Cl1 Cl 0.4965(2) 0.67003(14) 0.75439(18) 0.0972(7) Uani 1 1 d .
Cl2 Cl 0.5881(2) 0.56209(15) 0.88703(11) 0.0879(6) Uani 1 1 d .
Cl3 Cl 0.7723(2) 0.6678(2) 0.8126(2) 0.1188(9) Uani 1 1 d .
Cl6 Cl 0.0773(11) 0.1399(9) 0.9823(8) 0.228(4) Uani 0.50 1 d PU
Cl5 Cl -0.0292(3) -0.0641(3) 0.8789(3) 0.0865(10) Uani 0.50 1 d P
F1 F 0.31762(19) 0.62771(16) 0.37777(15) 0.0244(5) Uani 1 1 d .
F2 F 0.42790(19) 0.79536(17) 0.48392(15) 0.0244(5) Uani 1 1 d .
N1 N 0.2465(3) 0.7886(2) 0.3566(2) 0.0185(6) Uani 1 1 d .
N2 N 0.4669(3) 0.7185(2) 0.3111(2) 0.0194(6) Uani 1 1 d .

loop_
_atom_site_aniso_label
_atom_site_aniso_U_11
_atom_site_aniso_U_22
_atom_site_aniso_U_33
_atom_site_aniso_U_23
_atom_site_aniso_U_13
_atom_site_aniso_U_12
B1 0.0173(18) 0.023(2) 0.0190(19) 0.0105(16) 0.0049(15) 0.0070(15)
C1 0.0176(17) 0.0166(17) 0.0213(17) 0.0056(14) 0.0025(13) 0.0014(13)
C2 0.0221(18) 0.0176(17) 0.0211(17) 0.0055(14) 0.0066(14) 0.0021(13)
C3 0.0251(19) 0.0261(19) 0.0274(19) 0.0120(16) 0.0107(15) 0.0086(15)
C4 0.036(2) 0.034(2) 0.027(2) 0.0177(17) 0.0085(16) 0.0119(17)
C5 0.041(2) 0.044(2) 0.030(2) 0.0220(19) 0.0176(18) 0.0078(19)
C6 0.028(2) 0.035(2) 0.032(2) 0.0159(18) 0.0149(17) 0.0079(16)
C7 0.0239(18) 0.0190(17) 0.0230(18) 0.0040(14) 0.0064(14) 0.0006(14)
C8 0.0214(18) 0.0176(17) 0.0216(17) 0.0022(14) 0.0062(14) 0.0025(13)
C9 0.0229(18) 0.0251(19) 0.0237(18) 0.0056(15) 0.0071(15) 0.0012(15)
C10 0.0161(17) 0.0248(19) 0.031(2) 0.0023(16) 0.0050(15) 0.0039(14)
C11 0.0197(18) 0.0224(18) 0.034(2) 0.0094(16) -0.0003(15) 0.0052(14)
C12 0.0223(18) 0.0242(19) 0.0280(19) 0.0116(16) 0.0046(15) 0.0032(14)
C13 0.0180(17) 0.0148(16) 0.0238(18) 0.0031(14) 0.0028(14) 0.0017(13)
C14 0.0202(17) 0.0193(17) 0.0190(17) 0.0064(14) 0.0029(13) 0.0018(13)
C15 0.0224(18) 0.0229(18) 0.0221(17) 0.0127(15) 0.0024(14) 0.0058(14)
C16 0.0201(17) 0.0204(17) 0.0220(17) 0.0093(14) 0.0037(14) 0.0034(14)
C17 0.0210(17) 0.0213(18) 0.0193(17) 0.0082(14) 0.0030(14) 0.0010(14)
C18 0.0187(17) 0.0183(17) 0.0225(17) 0.0059(14) 0.0039(14) 0.0014(13)
C19 0.0198(18) 0.0264(19) 0.0211(17) 0.0079(15) 0.0063(14) 0.0020(14)
C20 0.0187(17) 0.0182(17) 0.0233(18) 0.0044(14) 0.0039(14) 0.0004(13)
C21 0.0179(17) 0.0199(18) 0.0261(19) 0.0003(15) 0.0030(14) -0.0007(14)
C22 0.0222(19) 0.030(2) 0.0266(19) 0.0042(16) 0.0070(15) 0.0035(15)
C23 0.025(2) 0.038(2) 0.031(2) 0.0025(18) 0.0122(17) 0.0008(17)
C24 0.0186(19) 0.039(2) 0.038(2) 0.0041(19) 0.0093(17) 0.0077(17)
C25 0.0211(19) 0.028(2) 0.039(2) 0.0046(17) 0.0055(17) 0.0083(15)
C26 0.0187(18) 0.0218(18) 0.029(2) 0.0012(15) 0.0033(15) 0.0027(14)
C27 0.0198(18) 0.0182(17) 0.032(2) 0.0058(15) 0.0022(15) 0.0028(14)
C28 0.0193(18) 0.030(2) 0.046(2) 0.0142(18) 0.0035(17) 0.0092(15)
C29 0.031(2) 0.034(2) 0.045(2) 0.0235(19) 0.0001(18) 0.0091(17)
C30 0.028(2) 0.038(2) 0.041(2) 0.0238(19) 0.0075(17) 0.0061(17)
C31 0.0222(18) 0.030(2) 0.035(2) 0.0166(17) 0.0056(16) 0.0076(15)
C32 0.0205(18) 0.0177(17) 0.0284(19) 0.0081(15) 0.0021(14) 0.0012(14)
C33 0.0179(17) 0.0181(17) 0.0248(18) 0.0042(14) 0.0043(14) 0.0025(13)
C34 0.0212(18) 0.040(2) 0.028(2) 0.0194(17) 0.0102(15) 0.0098(16)
C35 0.029(2) 0.050(3) 0.028(2) 0.0168(19) 0.0091(16) 0.0030(18)
C36 0.077(4) 0.071(4) 0.028(2) 0.024(2) 0.002(2) -0.002(3)
C37 0.114(5) 0.084(4) 0.050(3) 0.048(3) 0.000(3) -0.007(4)
C38 0.100(4) 0.054(3) 0.059(3) 0.041(3) 0.002(3) -0.001(3)
C39 0.041(2) 0.041(2) 0.038(2) 0.026(2) 0.0103(19) 0.0107(19)
C40 0.034(2) 0.048(3) 0.027(2) 0.0072(19) 0.0084(17) 0.0010(19)
C41 0.156(6) 0.127(5) 0.086(4) 0.077(4) 0.007(4) -0.003(5)
C42 0.041(2) 0.031(2) 0.042(2) 0.0180(19) 0.0115(19) 0.0088(18)
C1S 0.072(4) 0.037(3) 0.056(3) 0.012(2) 0.031(3) 0.008(2)
C2S 0.091(9) 0.111(10) 0.161(11) 0.048(8) -0.021(8) 0.013(7)
Cl1 0.1001(14) 0.0566(10) 0.1298(17) 0.0286(10) 0.0203(12) 0.0283(9)
Cl2 0.1166(14) 0.0879(12) 0.0462(8) 0.0189(8) 0.0115(8) -0.0399(10)
Cl3 0.0744(12) 0.1163(17) 0.192(3) 0.0828(18) 0.0504(14) -0.0053(11)
Cl6 0.229(7) 0.194(7) 0.242(8) 0.076(6) -0.010(6) 0.058(6)
Cl5 0.0633(19) 0.085(2) 0.106(3) 0.032(2) 0.0156(18) 0.0089(17)
F1 0.0240(11) 0.0224(11) 0.0325(11) 0.0148(9) 0.0106(9) 0.0072(8)
F2 0.0251(11) 0.0290(11) 0.0203(10) 0.0108(9) 0.0030(8) 0.0071(9)
N1 0.0179(14) 0.0198(14) 0.0192(14) 0.0078(12) 0.0064(11) 0.0053(11)
N2 0.0173(14) 0.0219(15) 0.0209(15) 0.0097(12) 0.0041(11) 0.0053(11)

loop_
_atom_type_symbol
_atom_type_description
_atom_type_scat_dispersion_real
_atom_type_scat_dispersion_imag
_atom_type_scat_source
C C 0.0033 0.0016 'International Tables Vol C Tables 4.2.6.8 and 6.1.1.4'
H H 0.0000 0.0000 'International Tables Vol C Tables 4.2.6.8 and 6.1.1.4'
B B 0.0013 0.0007 'International Tables Vol C Tables 4.2.6.8 and 6.1.1.4'
N N 0.0061 0.0033 'International Tables Vol C Tables 4.2.6.8 and 6.1.1.4'
F F 0.0171 0.0103 'International Tables Vol C Tables 4.2.6.8 and 6.1.1.4'
Cl Cl 0.1484 0.1585 'International Tables Vol C Tables 4.2.6.8 and 6.1.1.4'

loop_
_geom_angle_atom_site_label_1
_geom_angle_atom_site_label_2
_geom_angle_atom_site_label_3
_geom_angle
_geom_angle_site_symmetry_1
_geom_angle_site_symmetry_3
F2 B1 F1 110.9(3) . .
F2 B1 N2 109.3(3) . .
F1 B1 N2 108.9(3) . .
F2 B1 N1 110.1(3) . .
F1 B1 N1 108.3(3) . .
N2 B1 N1 109.3(3) . .
N1 C1 C14 108.9(3) . .
N1 C1 C2 130.4(3) . .
C14 C1 C2 120.6(3) . .
C3 C2 C7 118.6(3) . .
C3 C2 C1 124.2(3) . .
C7 C2 C1 117.2(3) . .
C4 C3 C2 121.5(3) . .
C4 C3 H3 119.3 . .
C2 C3 H3 119.3 . .
C3 C4 C5 120.0(4) . .
C3 C4 H4 120.0 . .
C5 C4 H4 120.0 . .
C6 C5 C4 119.6(3) . .
C6 C5 H5 120.2 . .
C4 C5 H5 120.2 . .
C5 C6 C7 122.6(4) . .
C5 C6 H6 118.7 . .
C7 C6 H6 118.7 . .
C6 C7 C2 117.7(3) . .
C6 C7 C8 120.6(3) . .
C2 C7 C8 121.7(3) . .
C13 C8 C9 117.5(3) . .
C13 C8 C7 120.1(3) . .
C9 C8 C7 122.4(3) . .
C10 C9 C8 121.4(3) . .
C10 C9 H9 119.3 . .
C8 C9 H9 119.3 . .
C9 C10 C11 120.4(3) . .
C9 C10 H10 119.8 . .
C11 C10 H10 119.8 . .
C12 C11 C10 119.6(3) . .
C12 C11 H11 120.2 . .
C10 C11 H11 120.2 . .
C11 C12 C13 120.8(3) . .
C11 C12 H12 119.6 . .
C13 C12 H12 119.6 . .
C12 C13 C8 120.2(3) . .
C12 C13 C14 121.8(3) . .
C8 C13 C14 118.0(3) . .
C15 C14 C1 107.3(3) . .
C15 C14 C13 130.4(3) . .
C1 C14 C13 122.2(3) . .
C14 C15 C16 107.7(3) . .
C14 C15 H15 126.1 . .
C16 C15 H15 126.1 . .
C17 C16 N1 122.2(3) . .
C17 C16 C15 128.7(3) . .
N1 C16 C15 109.1(3) . .
C16 C17 C18 120.9(3) . .
C16 C17 C34 120.2(3) . .
C18 C17 C34 119.0(3) . .
N2 C18 C17 122.2(3) . .
N2 C18 C19 109.3(3) . .
C17 C18 C19 128.6(3) . .
C20 C19 C18 107.3(3) . .
C20 C19 H19 126.3 . .
C18 C19 H19 126.3 . .
C19 C20 C33 107.6(3) . .
C19 C20 C21 130.7(3) . .
C33 C20 C21 121.6(3) . .
C26 C21 C22 120.6(3) . .
C26 C21 C20 118.4(3) . .
C22 C21 C20 121.0(3) . .
C23 C22 C21 120.6(4) . .
C23 C22 H22 119.7 . .
C21 C22 H22 119.7 . .
C22 C23 C24 119.4(4) . .
C22 C23 H23 120.3 . .
C24 C23 H23 120.3 . .
C25 C24 C23 120.5(4) . .
C25 C24 H24 119.7 . .
C23 C24 H24 119.7 . .
C24 C25 C26 121.9(4) . .
C24 C25 H25 119.1 . .
C26 C25 H25 119.1 . .
C21 C26 C25 117.0(4) . .
C21 C26 C27 120.2(3) . .
C25 C26 C27 122.8(4) . .
C28 C27 C32 117.7(3) . .
C28 C27 C26 120.8(3) . .
C32 C27 C26 121.5(3) . .
C29 C28 C27 122.4(4) . .
C29 C28 H28 118.8 . .
C27 C28 H28 118.8 . .
C28 C29 C30 119.7(4) . .
C28 C29 H29 120.1 . .
C30 C29 H29 120.1 . .
C29 C30 C31 120.3(4) . .
C29 C30 H30 119.9 . .
C31 C30 H30 119.9 . .
C30 C31 C32 121.3(3) . .
C30 C31 H31 119.4 . .
C32 C31 H31 119.4 . .
C31 C32 C27 118.6(3) . .
C31 C32 C33 124.0(3) . .
C27 C32 C33 117.4(3) . .
N2 C33 C20 108.9(3) . .
N2 C33 C32 130.3(3) . .
C20 C33 C32 120.8(3) . .
C39 C34 C35 120.7(4) . .
C39 C34 C17 120.2(3) . .
C35 C34 C17 119.1(4) . .
C36 C35 C34 118.4(4) . .
C36 C35 C40 119.3(4) . .
C34 C35 C40 122.4(4) . .
C37 C36 C35 122.0(5) . .
C37 C36 H36 119.0 . .
C35 C36 H36 119.0 . .
C36 C37 C38 118.8(5) . .
C36 C37 C41 120.2(6) . .
C38 C37 C41 121.0(6) . .
C39 C38 C37 122.0(5) . .
C39 C38 H38 119.0 . .
C37 C38 H38 119.0 . .
C38 C39 C34 118.0(4) . .
C38 C39 C42 119.6(4) . .
C34 C39 C42 122.4(4) . .
C35 C40 H40A 109.5 . .
C35 C40 H40B 109.5 . .
H40A C40 H40B 109.5 . .
C35 C40 H40C 109.5 . .
H40A C40 H40C 109.5 . .
H40B C40 H40C 109.5 . .
C37 C41 H41A 109.5 . .
C37 C41 H41B 109.5 . .
H41A C41 H41B 109.5 . .
C37 C41 H41C 109.5 . .
H41A C41 H41C 109.5 . .
H41B C41 H41C 109.5 . .
C39 C42 H42A 109.5 . .
C39 C42 H42B 109.5 . .
H42A C42 H42B 109.5 . .
C39 C42 H42C 109.5 . .
H42A C42 H42C 109.5 . .
H42B C42 H42C 109.5 . .
Cl1 C1S Cl3 109.9(3) . .
Cl1 C1S Cl2 113.1(3) . .
Cl3 C1S Cl2 109.8(3) . .
Cl1 C1S H1S 108.0 . .
Cl3 C1S H1S 108.0 . .
Cl2 C1S H1S 107.9 . .
Cl5 C2S Cl6 129.9(18) . .
Cl5 C2S C2S 87.1(16) . 2_557
Cl6 C2S C2S 120.6(18) . 2_557
Cl5 C2S Cl5 126.6(13) . 2_557
Cl6 C2S Cl5 90.0(11) . 2_557
C2S C2S Cl5 39.5(11) 2_557 2_557
C2S Cl5 C2S 53.4(13) . 2_557
C1 N1 C16 106.9(3) . .
C1 N1 B1 130.3(3) . .
C16 N1 B1 122.8(3) . .
C33 N2 C18 106.9(3) . .
C33 N2 B1 130.4(3) . .
C18 N2 B1 122.7(3) . .

loop_
_geom_bond_atom_site_label_1
_geom_bond_atom_site_label_2
_geom_bond_distance
_geom_bond_site_symmetry_2
B1 F2 1.386(4) .
B1 F1 1.403(4) .
B1 N2 1.564(5) .
B1 N1 1.566(5) .
C1 N1 1.378(4) .
C1 C14 1.423(5) .
C1 C2 1.450(5) .
C2 C3 1.406(5) .
C2 C7 1.433(5) .
C3 C4 1.380(5) .
C3 H3 0.9500 .
C4 C5 1.391(6) .
C4 H4 0.9500 .
C5 C6 1.371(6) .
C5 H5 0.9500 .
C6 C7 1.402(5) .
C6 H6 0.9500 .
C7 C8 1.474(5) .
C8 C13 1.410(5) .
C8 C9 1.415(5) .
C9 C10 1.373(5) .
C9 H9 0.9500 .
C10 C11 1.394(5) .
C10 H10 0.9500 .
C11 C12 1.375(5) .
C11 H11 0.9500 .
C12 C13 1.403(5) .
C12 H12 0.9500 .
C13 C14 1.449(5) .
C14 C15 1.380(5) .
C15 C16 1.402(5) .
C15 H15 0.9500 .
C16 C17 1.392(5) .
C16 N1 1.397(4) .
C17 C18 1.398(5) .
C17 C34 1.498(5) .
C18 N2 1.397(5) .
C18 C19 1.406(5) .
C19 C20 1.379(5) .
C19 H19 0.9500 .
C20 C33 1.422(5) .
C20 C21 1.451(5) .
C21 C26 1.408(5) .
C21 C22 1.409(5) .
C22 C23 1.381(5) .
C22 H22 0.9500 .
C23 C24 1.399(6) .
C23 H23 0.9500 .
C24 C25 1.368(6) .
C24 H24 0.9500 .
C25 C26 1.420(5) .
C25 H25 0.9500 .
C26 C27 1.469(5) .
C27 C28 1.404(5) .
C27 C32 1.433(5) .
C28 C29 1.374(6) .
C28 H28 0.9500 .
C29 C30 1.381(6) .
C29 H29 0.9500 .
C30 C31 1.381(5) .
C30 H30 0.9500 .
C31 C32 1.409(5) .
C31 H31 0.9500 .
C32 C33 1.450(5) .
C33 N2 1.378(4) .
C34 C39 1.399(6) .
C34 C35 1.415(6) .
C35 C36 1.392(6) .
C35 C40 1.501(6) .
C36 C37 1.367(8) .
C36 H36 0.9500 .
C37 C38 1.393(9) .
C37 C41 1.533(8) .
C38 C39 1.394(6) .
C38 H38 0.9500 .
C39 C42 1.511(6) .
C40 H40A 0.9800 .
C40 H40B 0.9800 .
C40 H40C 0.9800 .
C41 H41A 0.9800 .
C41 H41B 0.9800 .
C41 H41C 0.9800 .
C42 H42A 0.9800 .
C42 H42B 0.9800 .
C42 H42C 0.9800 .
C1S Cl1 1.739(6) .
C1S Cl3 1.743(6) .
C1S Cl2 1.745(5) .
C1S H1S 1.0000 .
C2S Cl5 1.39(2) .
C2S Cl6 1.52(2) .
C2S C2S 1.76(4) 2_557
C2S Cl5 2.19(2) 2_557
Cl5 C2S 2.19(2) 2_557

loop_
_geom_torsion_atom_site_label_1
_geom_torsion_atom_site_label_2
_geom_torsion_atom_site_label_3
_geom_torsion_atom_site_label_4
_geom_torsion
_geom_torsion_site_symmetry_1
_geom_torsion_site_symmetry_4
N1 C1 C2 C3 3.4(6) . .
C14 C1 C2 C3 -176.2(3) . .
N1 C1 C2 C7 -178.0(3) . .
C14 C1 C2 C7 2.4(5) . .
C7 C2 C3 C4 0.8(5) . .
C1 C2 C3 C4 179.4(3) . .
C2 C3 C4 C5 0.7(6) . .
C3 C4 C5 C6 -1.1(6) . .
C4 C5 C6 C7 0.0(6) . .
C5 C6 C7 C2 1.5(6) . .
C5 C6 C7 C8 -177.6(4) . .
C3 C2 C7 C6 -1.8(5) . .
C1 C2 C7 C6 179.5(3) . .
C3 C2 C7 C8 177.3(3) . .
C1 C2 C7 C8 -1.4(5) . .
C6 C7 C8 C13 178.5(3) . .
C2 C7 C8 C13 -0.6(5) . .
C6 C7 C8 C9 -0.2(5) . .
C2 C7 C8 C9 -179.3(3) . .
C13 C8 C9 C10 -0.9(5) . .
C7 C8 C9 C10 177.8(3) . .
C8 C9 C10 C11 0.5(5) . .
C9 C10 C11 C12 0.4(5) . .
C10 C11 C12 C13 -0.8(5) . .
C11 C12 C13 C8 0.3(5) . .
C11 C12 C13 C14 -179.5(3) . .
C9 C8 C13 C12 0.5(5) . .
C7 C8 C13 C12 -178.3(3) . .
C9 C8 C13 C14 -179.7(3) . .
C7 C8 C13 C14 1.5(5) . .
N1 C1 C14 C15 -0.1(4) . .
C2 C1 C14 C15 179.5(3) . .
N1 C1 C14 C13 178.8(3) . .
C2 C1 C14 C13 -1.6(5) . .
C12 C13 C14 C15 -2.1(6) . .
C8 C13 C14 C15 178.1(3) . .
C12 C13 C14 C1 179.3(3) . .
C8 C13 C14 C1 -0.5(5) . .
C1 C14 C15 C16 0.3(4) . .
C13 C14 C15 C16 -178.5(3) . .
C14 C15 C16 C17 178.3(3) . .
C14 C15 C16 N1 -0.3(4) . .
N1 C16 C17 C18 0.6(5) . .
C15 C16 C17 C18 -177.8(3) . .
N1 C16 C17 C34 -178.4(3) . .
C15 C16 C17 C34 3.1(6) . .
C16 C17 C18 N2 0.3(5) . .
C34 C17 C18 N2 179.4(3) . .
C16 C17 C18 C19 -179.8(3) . .
C34 C17 C18 C19 -0.8(6) . .
N2 C18 C19 C20 -0.3(4) . .
C17 C18 C19 C20 179.8(3) . .
C18 C19 C20 C33 -0.4(4) . .
C18 C19 C20 C21 -179.6(3) . .
C19 C20 C21 C26 179.4(4) . .
C33 C20 C21 C26 0.3(5) . .
C19 C20 C21 C22 0.5(6) . .
C33 C20 C21 C22 -178.7(3) . .
C26 C21 C22 C23 0.1(5) . .
C20 C21 C22 C23 179.1(3) . .
C21 C22 C23 C24 -0.8(6) . .
C22 C23 C24 C25 0.5(6) . .
C23 C24 C25 C26 0.5(6) . .
C22 C21 C26 C25 0.8(5) . .
C20 C21 C26 C25 -178.1(3) . .
C22 C21 C26 C27 -179.9(3) . .
C20 C21 C26 C27 1.1(5) . .
C24 C25 C26 C21 -1.1(5) . .
C24 C25 C26 C27 179.6(4) . .
C21 C26 C27 C28 178.1(3) . .
C25 C26 C27 C28 -2.6(5) . .
C21 C26 C27 C32 -2.3(5) . .
C25 C26 C27 C32 177.0(3) . .
C32 C27 C28 C29 -0.3(6) . .
C26 C27 C28 C29 179.3(4) . .
C27 C28 C29 C30 -0.7(6) . .
C28 C29 C30 C31 0.8(6) . .
C29 C30 C31 C32 0.1(6) . .
C30 C31 C32 C27 -1.1(6) . .
C30 C31 C32 C33 178.5(4) . .
C28 C27 C32 C31 1.2(5) . .
C26 C27 C32 C31 -178.4(3) . .
C28 C27 C32 C33 -178.5(3) . .
C26 C27 C32 C33 1.9(5) . .
C19 C20 C33 N2 0.9(4) . .
C21 C20 C33 N2 -179.8(3) . .
C19 C20 C33 C32 -179.9(3) . .
C21 C20 C33 C32 -0.6(5) . .
C31 C32 C33 N2 -1.2(6) . .
C27 C32 C33 N2 178.5(3) . .
C31 C32 C33 C20 179.9(3) . .
C27 C32 C33 C20 -0.5(5) . .
C16 C17 C34 C39 74.2(5) . .
C18 C17 C34 C39 -104.9(4) . .
C16 C17 C34 C35 -106.4(4) . .
C18 C17 C34 C35 74.5(5) . .
C39 C34 C35 C36 1.6(6) . .
C17 C34 C35 C36 -177.9(4) . .
C39 C34 C35 C40 -179.4(4) . .
C17 C34 C35 C40 1.2(6) . .
C34 C35 C36 C37 0.5(8) . .
C40 C35 C36 C37 -178.5(6) . .
C35 C36 C37 C38 -1.7(11) . .
C35 C36 C37 C41 177.4(7) . .
C36 C37 C38 C39 0.8(11) . .
C41 C37 C38 C39 -178.3(7) . .
C37 C38 C39 C34 1.3(9) . .
C37 C38 C39 C42 -179.8(6) . .
C35 C34 C39 C38 -2.4(6) . .
C17 C34 C39 C38 177.0(4) . .
C35 C34 C39 C42 178.7(4) . .
C17 C34 C39 C42 -1.9(6) . .
Cl6 C2S Cl5 C2S 128(2) . 2_557
Cl5 C2S Cl5 C2S 0.000(1) 2_557 2_557
C14 C1 N1 C16 -0.1(4) . .
C2 C1 N1 C16 -179.7(3) . .
C14 C1 N1 B1 -178.3(3) . .
C2 C1 N1 B1 2.0(6) . .
C17 C16 N1 C1 -178.5(3) . .
C15 C16 N1 C1 0.2(4) . .
C17 C16 N1 B1 -0.1(5) . .
C15 C16 N1 B1 178.7(3) . .
F2 B1 N1 C1 -63.1(4) . .
F1 B1 N1 C1 58.4(4) . .
N2 B1 N1 C1 176.9(3) . .
F2 B1 N1 C16 118.9(3) . .
F1 B1 N1 C16 -119.7(3) . .
N2 B1 N1 C16 -1.2(4) . .
C20 C33 N2 C18 -1.1(4) . .
C32 C33 N2 C18 179.9(3) . .
C20 C33 N2 B1 -178.3(3) . .
C32 C33 N2 B1 2.6(6) . .
C17 C18 N2 C33 -179.3(3) . .
C19 C18 N2 C33 0.8(4) . .
C17 C18 N2 B1 -1.8(5) . .
C19 C18 N2 B1 178.3(3) . .
F2 B1 N2 C33 58.4(5) . .
F1 B1 N2 C33 -62.9(4) . .
N1 B1 N2 C33 178.9(3) . .
F2 B1 N2 C18 -118.5(3) . .
F1 B1 N2 C18 120.2(3) . .
N1 B1 N2 C18 2.1(4) . .
